data_4077796
loop_
_publ_author_name
'Sakurai, Aizoh'
'Akita, Munetaka'
'Moro-oka, Yoshihiko'

_publ_section_title
;
 Synthesis and Characterization of the Dodecahexaynediyldiiron Complex,
 Fp*&#x2212;(C&#x22EE;C)6&#x2212;Fp* [Fp*= Fe(\h5-C5Me5)(CO)2], the
 Longest Structurally Characterized Polyynediyl Complex
;
_journal_issue 16
_journal_name_full Organometallics
_journal_page_first 3241
_journal_paper_doi 10.1021/om990266i
_journal_volume 18
_journal_year 1999
_chemical_formula_sum 'C36 H30 Fe2 O4'
_chemical_formula_weight 638.30
_chemical_name_common 'compound 1'
_chemical_name_systematic
; 
 ? 
;
_space_group_IT_number 14
_symmetry_space_group_name_Hall '-P 2ybc'
_symmetry_space_group_name_H-M 'P 1 21/c 1'
_atom_sites_solution_hydrogens geom
_atom_sites_solution_primary direct
_atom_sites_solution_secondary difmap
_audit_creation_method SHELXL
_cell_angle_alpha 90.00
_cell_angle_beta 91.064(2)
_cell_angle_gamma 90.00
_cell_formula_units_Z 4
_cell_length_a 12.997(5)
_cell_length_b 14.390(3)
_cell_length_c 16.705(8)
_cell_measurement_temperature 213(2)
_cell_volume 3124(2)
_computing_structure_refinement 'SHELXL-93 (Sheldrick, 1993)'
_computing_structure_solution 'SHELXS-86 (Sheldrick, 1990)'
_diffrn_ambient_temperature 213(2)
_diffrn_radiation_monochromator graphite
_diffrn_radiation_source 'fine-focus sealed tube'
_diffrn_radiation_type MoK\a
_diffrn_radiation_wavelength 0.71070
_diffrn_reflns_av_R_equivalents 0.0000
_diffrn_reflns_av_sigmaI/netI 0.1295
_diffrn_reflns_limit_h_max 16
_diffrn_reflns_limit_h_min 0
_diffrn_reflns_limit_k_max 18
_diffrn_reflns_limit_k_min 0
_diffrn_reflns_limit_l_max 21
_diffrn_reflns_limit_l_min -21
_diffrn_reflns_number 4588
_diffrn_reflns_theta_max 27.51
_diffrn_reflns_theta_min 1.57
_exptl_absorpt_coefficient_mu 0.966
_exptl_crystal_density_diffrn 1.357
_exptl_crystal_F_000 1320
_refine_diff_density_max 0.288
_refine_diff_density_min -0.508
_refine_diff_density_rms 0.078
_refine_ls_extinction_method none
_refine_ls_goodness_of_fit_all 1.004
_refine_ls_goodness_of_fit_obs 1.019
_refine_ls_matrix_type full
_refine_ls_number_parameters 389
_refine_ls_number_reflns 4588
_refine_ls_number_restraints 0
_refine_ls_restrained_S_all 1.004
_refine_ls_restrained_S_obs 1.019
_refine_ls_R_factor_all 0.1323
_refine_ls_R_factor_obs 0.0857
_refine_ls_shift/esd_max 0.102
_refine_ls_shift/esd_mean 0.002
_refine_ls_structure_factor_coef Fsqd
_refine_ls_weighting_details 'w=1/[\s^2^(Fo^2^)+(0.1000P)^2^+0.0000P] where P=(Fo^2^+2Fc^2^)/3'
_refine_ls_weighting_scheme calc
_refine_ls_wR_factor_all 0.1965
_refine_ls_wR_factor_obs 0.1712
_reflns_number_observed 3409
_reflns_number_total 4588
_reflns_observed_criterion >2sigma(I)
_cod_data_source_file om990266i.cif
_cod_data_source_block shelxl
_cod_depositor_comments
;
The following automatic conversions were performed:

'_refine_ls_weighting_scheme' value 'calc
w=1/[\s^2^(Fo^2^)+(0.1000P)^2^+0.0000P] where P=(Fo^2^+2Fc^2^)/3' was
changed to 'calc'. New tag '_refine_ls_weighting_details' was
created. The value of the new tag was set to
'w=1/[\s^2^(Fo^2^)+(0.1000P)^2^+0.0000P] where P=(Fo^2^+2Fc^2^)/3'.

Automatic conversion script
Id: cif_fix_values 3143 2015-03-26 13:38:13Z robertas 
;
_cod_original_cell_volume 3124.0(20)
_cod_database_code 4077796

loop_
_symmetry_equiv_pos_as_xyz
'x, y, z'
'-x, y+1/2, -z+1/2'
'-x, -y, -z'
'x, -y-1/2, z-1/2'

loop_
_atom_site_aniso_label
_atom_site_aniso_U_11
_atom_site_aniso_U_22
_atom_site_aniso_U_33
_atom_site_aniso_U_23
_atom_site_aniso_U_13
_atom_site_aniso_U_12
Fe1 0.0222(6) 0.0369(5) 0.0453(8) 0.0036(5) -0.0022(5) 0.0046(5)
Fe2 0.0222(6) 0.0310(5) 0.0295(6) 0.0006(5) -0.0039(4) 0.0035(5)
O13A 0.073(6) 0.050(4) 0.081(6) -0.007(4) 0.004(5) 0.003(4)
O13B 0.051(4) 0.054(3) 0.042(4) -0.004(3) 0.012(4) -0.001(3)
O14A 0.083(6) 0.068(4) 0.059(5) 0.018(4) 0.014(5) 0.013(4)
O14B 0.063(5) 0.040(3) 0.073(5) 0.013(3) -0.011(4) 0.003(3)
C1 0.034(5) 0.030(4) 0.056(6) -0.004(4) -0.004(4) 0.007(3)
C2 0.031(5) 0.035(4) 0.037(5) -0.007(3) -0.006(4) 0.004(3)
C3 0.027(4) 0.038(4) 0.032(5) -0.004(3) -0.003(4) -0.002(3)
C4 0.026(5) 0.037(4) 0.052(6) -0.005(4) -0.010(4) 0.005(3)
C5 0.025(5) 0.044(4) 0.040(5) -0.005(4) -0.007(4) 0.002(3)
C6 0.027(5) 0.045(4) 0.042(6) -0.003(4) -0.004(4) -0.001(4)
C7 0.032(5) 0.032(3) 0.060(6) 0.005(4) -0.006(4) -0.002(4)
C8 0.029(5) 0.042(4) 0.042(6) -0.007(4) -0.011(4) 0.001(4)
C9 0.022(4) 0.052(4) 0.044(6) -0.006(4) -0.006(4) 0.003(4)
C10 0.033(5) 0.038(4) 0.061(7) -0.001(4) -0.008(5) 0.003(4)
C11 0.029(5) 0.047(4) 0.043(5) 0.003(4) 0.000(4) 0.007(4)
C12 0.031(5) 0.040(4) 0.049(5) 0.002(4) -0.005(4) 0.007(4)
C13A 0.032(5) 0.049(5) 0.053(6) 0.003(4) -0.003(5) 0.005(4)
C13B 0.025(4) 0.034(4) 0.036(5) 0.003(3) 0.003(4) 0.001(3)
C14A 0.036(5) 0.045(5) 0.057(7) 0.006(4) 0.003(5) 0.008(4)
C14B 0.035(5) 0.050(5) 0.040(6) 0.001(4) -0.006(4) -0.003(4)
C20A 0.025(4) 0.042(4) 0.047(6) -0.005(4) 0.004(4) -0.002(3)
C20B 0.024(4) 0.038(4) 0.023(4) 0.002(3) -0.001(3) 0.007(3)
C21A 0.035(5) 0.037(4) 0.047(6) 0.002(4) 0.000(4) 0.003(4)
C21B 0.025(4) 0.033(4) 0.038(5) 0.000(3) 0.002(4) 0.002(3)
C22A 0.037(5) 0.043(4) 0.045(6) 0.003(4) -0.002(5) -0.007(4)
C22B 0.022(4) 0.037(4) 0.035(5) -0.004(3) -0.002(4) 0.006(3)
C23A 0.027(5) 0.062(5) 0.051(7) 0.014(4) -0.006(5) -0.002(4)
C23B 0.023(4) 0.041(4) 0.024(4) 0.001(3) -0.007(3) 0.001(3)
C24A 0.017(4) 0.045(4) 0.065(7) 0.003(4) 0.002(4) 0.007(3)
C24B 0.024(4) 0.028(3) 0.038(5) 0.002(3) 0.005(4) 0.007(3)
C25A 0.063(7) 0.057(5) 0.052(7) -0.007(4) -0.003(6) -0.002(5)
C25B 0.042(6) 0.046(4) 0.048(6) 0.004(4) -0.006(5) 0.002(4)
C26A 0.050(6) 0.037(4) 0.079(8) 0.010(5) 0.014(6) 0.007(4)
C26B 0.034(5) 0.048(4) 0.047(6) 0.000(4) -0.004(4) -0.010(4)
C27A 0.061(7) 0.071(6) 0.073(8) -0.012(6) 0.013(6) -0.023(6)
C27B 0.062(7) 0.056(5) 0.042(5) 0.001(5) 0.006(5) -0.009(5)
C28A 0.025(5) 0.107(8) 0.099(10) 0.026(7) -0.027(6) -0.004(6)
C28B 0.037(5) 0.051(5) 0.042(5) -0.006(4) -0.009(4) -0.007(4)
C29A 0.045(6) 0.058(5) 0.109(10) 0.005(6) 0.037(7) 0.012(5)
C29B 0.044(6) 0.038(4) 0.055(6) 0.007(4) 0.010(5) 0.004(4)

loop_
_atom_site_label
_atom_site_type_symbol
_atom_site_fract_x
_atom_site_fract_y
_atom_site_fract_z
_atom_site_U_iso_or_equiv
_atom_site_thermal_displace_type
_atom_site_occupancy
_atom_site_calc_flag
_atom_site_refinement_flags
Fe1 Fe 0.64487(9) 0.59790(7) 0.24054(8) 0.0348(3) Uani 1 d .
Fe2 Fe 1.89323(8) 0.25609(7) 0.53217(7) 0.0276(3) Uani 1 d .
O13A O 0.6518(6) 0.7843(4) 0.3083(5) 0.068(2) Uani 1 d .
O13B O 1.8211(5) 0.2867(4) 0.6932(4) 0.049(2) Uani 1 d .
O14A O 0.6781(6) 0.6392(5) 0.0721(5) 0.070(2) Uani 1 d .
O14B O 1.9001(6) 0.4498(4) 0.4838(4) 0.059(2) Uani 1 d .
C1 C 0.7868(7) 0.5857(5) 0.2611(6) 0.040(2) Uani 1 d .
C2 C 0.8787(6) 0.5706(5) 0.2748(5) 0.035(2) Uani 1 d .
C3 C 0.9766(6) 0.5432(5) 0.2936(5) 0.032(2) Uani 1 d .
C4 C 1.0617(6) 0.5139(5) 0.3067(6) 0.039(2) Uani 1 d .
C5 C 1.1549(6) 0.4770(5) 0.3237(5) 0.036(2) Uani 1 d .
C6 C 1.2362(6) 0.4396(5) 0.3414(5) 0.038(2) Uani 1 d .
C7 C 1.3244(7) 0.3976(5) 0.3644(6) 0.041(2) Uani 1 d .
C8 C 1.4032(7) 0.3578(5) 0.3870(5) 0.038(2) Uani 1 d .
C9 C 1.4922(6) 0.3178(6) 0.4145(6) 0.039(2) Uani 1 d .
C10 C 1.5717(7) 0.2888(5) 0.4413(6) 0.044(2) Uani 1 d .
C11 C 1.6680(7) 0.2650(5) 0.4714(6) 0.040(2) Uani 1 d .
C12 C 1.7552(6) 0.2555(5) 0.4951(5) 0.040(2) Uani 1 d .
C13A C 0.6483(7) 0.7115(6) 0.2783(6) 0.045(2) Uani 1 d .
C13B C 1.8501(6) 0.2753(5) 0.6303(5) 0.032(2) Uani 1 d .
C14A C 0.6651(7) 0.6263(6) 0.1394(7) 0.046(2) Uani 1 d .
C14B C 1.8986(7) 0.3737(6) 0.5053(6) 0.042(2) Uani 1 d .
C20A C 0.5974(6) 0.5209(5) 0.3397(6) 0.038(2) Uani 1 d .
C20B C 2.0160(6) 0.1736(5) 0.5734(5) 0.028(2) Uani 1 d .
C21A C 0.6324(7) 0.4585(5) 0.2807(6) 0.040(2) Uani 1 d .
C21B C 2.0502(6) 0.2335(5) 0.5123(5) 0.032(2) Uani 1 d .
C22A C 0.5730(7) 0.4702(5) 0.2100(6) 0.042(2) Uani 1 d .
C22B C 1.9914(6) 0.2136(5) 0.4404(5) 0.031(2) Uani 1 d .
C23A C 0.4963(7) 0.5407(6) 0.2262(6) 0.047(2) Uani 1 d .
C23B C 1.9231(6) 0.1395(5) 0.4579(5) 0.029(2) Uani 1 d .
C24A C 0.5116(6) 0.5701(5) 0.3066(6) 0.042(2) Uani 1 d .
C24B C 1.9351(6) 0.1162(4) 0.5404(5) 0.030(2) Uani 1 d .
C25A C 0.6381(9) 0.5301(6) 0.4238(6) 0.057(3) Uani 1 d .
H1 H 0.6179(35) 0.4769(19) 0.4544(10) 0.057 Uiso 1 calc R
H2 H 0.6106(33) 0.5853(21) 0.4476(12) 0.057 Uiso 1 calc R
H3 H 0.7118(9) 0.5340(36) 0.4234(6) 0.057 Uiso 1 calc R
C25B C 2.0611(7) 0.1689(6) 0.6566(6) 0.046(2) Uani 1 d .
H16 H 2.0142(17) 0.1370(30) 0.6909(8) 0.046 Uiso 1 calc R
H17 H 2.0726(35) 0.2307(6) 0.6764(12) 0.046 Uiso 1 calc R
H18 H 2.1252(19) 0.1359(29) 0.6558(7) 0.046 Uiso 1 calc R
C26A C 0.7167(7) 0.3883(5) 0.2923(7) 0.055(3) Uani 1 d .
H4 H 0.6871(8) 0.3276(7) 0.2984(33) 0.055 Uiso 1 calc R
H5 H 0.7566(26) 0.4036(21) 0.3394(18) 0.055 Uiso 1 calc R
H6 H 0.7603(25) 0.3886(26) 0.2465(15) 0.055 Uiso 1 calc R
C26B C 2.1377(7) 0.3018(5) 0.5185(6) 0.043(2) Uani 1 d .
H19 H 2.1296(21) 0.3483(20) 0.4777(19) 0.043 Uiso 1 calc R
H20 H 2.2017(7) 0.2697(8) 0.5115(29) 0.043 Uiso 1 calc R
H21 H 2.1377(23) 0.3308(25) 0.5702(12) 0.043 Uiso 1 calc R
C27A C 0.5809(9) 0.4134(7) 0.1353(7) 0.068(3) Uani 1 d .
H7 H 0.5334(35) 0.3624(26) 0.1374(18) 0.068 Uiso 1 calc R
H8 H 0.6497(15) 0.3898(35) 0.1311(20) 0.068 Uiso 1 calc R
H9 H 0.5647(46) 0.4514(13) 0.0896(7) 0.068 Uiso 1 calc R
C27B C 2.0075(8) 0.2547(6) 0.3605(6) 0.053(2) Uani 1 d .
H22 H 2.0539(32) 0.2164(21) 0.3311(13) 0.053 Uiso 1 calc R
H23 H 2.0363(39) 0.3158(16) 0.3666(6) 0.053 Uiso 1 calc R
H24 H 1.9428(10) 0.2587(33) 0.3321(13) 0.053 Uiso 1 calc R
C28A C 0.4098(8) 0.5683(8) 0.1708(8) 0.077(4) Uani 1 d .
H10 H 0.4321(17) 0.5645(41) 0.1164(8) 0.077 Uiso 1 calc R
H11 H 0.3892(33) 0.6308(18) 0.1823(26) 0.077 Uiso 1 calc R
H12 H 0.3526(19) 0.5271(29) 0.1781(28) 0.077 Uiso 1 calc R
C28B C 1.8524(7) 0.0934(6) 0.4000(5) 0.044(2) Uani 1 d .
H25 H 1.7995(22) 0.0615(28) 0.4284(6) 0.044 Uiso 1 calc R
H26 H 1.8902(9) 0.0496(24) 0.3687(19) 0.044 Uiso 1 calc R
H27 H 1.8217(29) 0.1392(7) 0.3653(19) 0.044 Uiso 1 calc R
C29A C 0.4443(8) 0.6370(7) 0.3493(8) 0.070(4) Uani 1 d .
H13 H 0.3885(28) 0.6039(9) 0.3732(32) 0.070 Uiso 1 calc R
H14 H 0.4172(38) 0.6818(26) 0.3119(10) 0.070 Uiso 1 calc R
H15 H 0.4837(14) 0.6683(31) 0.3903(25) 0.070 Uiso 1 calc R
C29B C 1.8811(7) 0.0389(5) 0.5823(6) 0.045(2) Uani 1 d .
H28 H 1.9147(25) -0.0189(7) 0.5710(25) 0.045 Uiso 1 calc R
H29 H 1.8108(13) 0.0360(23) 0.5639(23) 0.045 Uiso 1 calc R
H30 H 1.8832(34) 0.0500(19) 0.6390(6) 0.045 Uiso 1 calc R

loop_
_atom_type_symbol
_atom_type_description
_atom_type_scat_dispersion_real
_atom_type_scat_dispersion_imag
_atom_type_scat_source
C C 0.0033 0.0016 'International Tables Vol C Tables 4.2.6.8 and 6.1.1.4'
H H 0.0000 0.0000 'International Tables Vol C Tables 4.2.6.8 and 6.1.1.4'
O O 0.0106 0.0060 'International Tables Vol C Tables 4.2.6.8 and 6.1.1.4'
Fe Fe 0.3463 0.8444 'International Tables Vol C Tables 4.2.6.8 and 6.1.1.4'

loop_
_geom_angle_atom_site_label_1
_geom_angle_atom_site_label_2
_geom_angle_atom_site_label_3
_geom_angle
C13A Fe1 C14A 97.2(4)
C13A Fe1 C1 90.2(4)
C14A Fe1 C1 91.9(4)
C13A Fe1 C20A 102.4(4)
C14A Fe1 C20A 158.7(4)
C1 Fe1 C20A 96.2(4)
C13A Fe1 C23A 115.0(4)
C14A Fe1 C23A 97.7(4)
C1 Fe1 C23A 151.4(3)
C20A Fe1 C23A 66.5(3)
C13A Fe1 C24A 90.2(4)
C14A Fe1 C24A 133.2(4)
C1 Fe1 C24A 134.4(4)
C20A Fe1 C24A 39.6(3)
C23A Fe1 C24A 39.3(4)
C13A Fe1 C22A 154.6(4)
C14A Fe1 C22A 92.4(4)
C1 Fe1 C22A 112.9(3)
C20A Fe1 C22A 66.2(3)
C23A Fe1 C22A 40.1(3)
C24A Fe1 C22A 66.4(4)
C13A Fe1 C21A 140.3(4)
C14A Fe1 C21A 122.4(4)
C1 Fe1 C21A 86.2(3)
C20A Fe1 C21A 39.2(3)
C23A Fe1 C21A 65.9(3)
C24A Fe1 C21A 65.6(3)
C22A Fe1 C21A 38.8(3)
C14B Fe2 C13B 95.8(4)
C14B Fe2 C12 87.8(4)
C13B Fe2 C12 89.4(4)
C14B Fe2 C24B 159.3(4)
C13B Fe2 C24B 100.2(3)
C12 Fe2 C24B 105.2(3)
C14B Fe2 C20B 126.7(4)
C13B Fe2 C20B 92.1(3)
C12 Fe2 C20B 145.0(3)
C24B Fe2 C20B 40.2(3)
C14B Fe2 C21B 93.8(4)
C13B Fe2 C21B 119.9(4)
C12 Fe2 C21B 150.3(4)
C24B Fe2 C21B 66.9(3)
C20B Fe2 C21B 39.4(3)
C14B Fe2 C22B 93.8(4)
C13B Fe2 C22B 158.5(3)
C12 Fe2 C22B 110.2(4)
C24B Fe2 C22B 66.8(3)
C20B Fe2 C22B 66.8(3)
C21B Fe2 C22B 40.1(3)
C14B Fe2 C23B 127.1(4)
C13B Fe2 C23B 136.9(3)
C12 Fe2 C23B 89.3(3)
C24B Fe2 C23B 39.5(3)
C20B Fe2 C23B 66.4(3)
C21B Fe2 C23B 66.2(3)
C22B Fe2 C23B 39.3(3)
C2 C1 Fe1 175.3(7)
C1 C2 C3 172.7(8)
C4 C3 C2 175.5(9)
C3 C4 C5 176.8(9)
C6 C5 C4 176.3(9)
C5 C6 C7 177.3(10)
C8 C7 C6 178.1(9)
C7 C8 C9 176.9(9)
C10 C9 C8 175.1(9)
C9 C10 C11 173.8(9)
C12 C11 C10 171.7(9)
C11 C12 Fe2 173.3(7)
O13A C13A Fe1 175.5(9)
O13B C13B Fe2 178.9(8)
O14A C14A Fe1 175.9(8)
O14B C14B Fe2 176.5(9)
C21A C20A C24A 107.7(8)
C21A C20A C25A 126.7(8)
C24A C20A C25A 125.5(8)
C21A C20A Fe1 71.4(5)
C24A C20A Fe1 70.7(5)
C25A C20A Fe1 126.2(6)
C21B C20B C24B 108.0(7)
C21B C20B C25B 125.0(7)
C24B C20B C25B 126.9(7)
C21B C20B Fe2 70.4(4)
C24B C20B Fe2 69.6(4)
C25B C20B Fe2 127.8(6)
C22A C21A C20A 109.3(7)
C22A C21A C26A 125.2(9)
C20A C21A C26A 125.5(9)
C22A C21A Fe1 70.5(5)
C20A C21A Fe1 69.4(5)
C26A C21A Fe1 128.1(6)
C20B C21B C22B 108.2(7)
C20B C21B C26B 126.5(8)
C22B C21B C26B 125.2(7)
C20B C21B Fe2 70.2(4)
C22B C21B Fe2 70.2(5)
C26B C21B Fe2 128.6(5)
C21A C22A C23A 107.1(8)
C21A C22A C27A 126.0(8)
C23A C22A C27A 126.6(9)
C21A C22A Fe1 70.7(5)
C23A C22A Fe1 69.5(5)
C27A C22A Fe1 129.6(7)
C23B C22B C21B 107.6(7)
C23B C22B C27B 125.8(8)
C21B C22B C27B 126.3(7)
C23B C22B Fe2 71.2(5)
C21B C22B Fe2 69.8(5)
C27B C22B Fe2 129.7(6)
C24A C23A C22A 107.5(8)
C24A C23A C28A 126.7(9)
C22A C23A C28A 125.5(10)
C24A C23A Fe1 70.4(5)
C22A C23A Fe1 70.3(5)
C28A C23A Fe1 130.0(7)
C22B C23B C24B 108.5(7)
C22B C23B C28B 125.8(8)
C24B C23B C28B 125.7(7)
C22B C23B Fe2 69.5(4)
C24B C23B Fe2 68.8(4)
C28B C23B Fe2 128.2(6)
C23A C24A C20A 108.3(8)
C23A C24A C29A 124.9(9)
C20A C24A C29A 126.7(9)
C23A C24A Fe1 70.3(5)
C20A C24A Fe1 69.7(5)
C29A C24A Fe1 128.5(6)
C23B C24B C20B 107.7(6)
C23B C24B C29B 125.7(7)
C20B C24B C29B 126.3(8)
C23B C24B Fe2 71.7(4)
C20B C24B Fe2 70.1(4)
C29B C24B Fe2 128.5(6)

loop_
_geom_bond_atom_site_label_1
_geom_bond_atom_site_label_2
_geom_bond_distance
Fe1 C13A 1.753(9)
Fe1 C14A 1.763(11)
Fe1 C1 1.878(9)
Fe1 C20A 2.096(9)
Fe1 C23A 2.109(9)
Fe1 C24A 2.110(9)
Fe1 C22A 2.119(8)
Fe1 C21A 2.122(8)
Fe2 C14B 1.752(8)
Fe2 C13B 1.764(9)
Fe2 C12 1.888(8)
Fe2 C24B 2.089(6)
Fe2 C20B 2.095(7)
Fe2 C21B 2.098(8)
Fe2 C22B 2.103(8)
Fe2 C23B 2.127(8)
O13A C13A 1.161(10)
O13B C13B 1.134(10)
O14A C14A 1.155(12)
O14B C14B 1.154(10)
C1 C2 1.231(11)
C2 C3 1.363(11)
C3 C4 1.201(11)
C4 C5 1.348(11)
C5 C6 1.216(11)
C6 C7 1.346(11)
C7 C8 1.227(11)
C8 C9 1.363(11)
C9 C10 1.194(11)
C10 C11 1.384(12)
C11 C12 1.200(11)
C20A C21A 1.415(12)
C20A C24A 1.423(11)
C20A C25A 1.497(13)
C20B C21B 1.415(11)
C20B C24B 1.439(10)
C20B C25B 1.499(11)
C21A C22A 1.409(12)
C21A C26A 1.501(11)
C21B C22B 1.440(11)
C21B C26B 1.505(11)
C22A C23A 1.451(13)
C22A C27A 1.497(13)
C22B C23B 1.422(11)
C22B C27B 1.478(12)
C23A C24A 1.420(14)
C23A C28A 1.496(12)
C23B C24B 1.424(11)
C23B C28B 1.478(10)
C24A C29A 1.491(12)
C24B C29B 1.497(11)
